data_2237142
loop_
_publ_author_name
'Nayak, Prakash S.'
'Narayana, Badiadka'
'Yathirajan, Hemmige S.'
'Gerber, Thomas'
'van Brecht, Benjamin'
'Betz, Richard'

_publ_section_title
;
 4-(4-Iodoanilino)-2-methylene-4-oxobutanoic acid
;
_journal_coeditor_code GK2533
_journal_issue 1
_journal_name_full 'Acta Crystallographica Section E'
_journal_page_first o83
_journal_paper_doi 10.1107/S160053681205012X
_journal_volume 69
_journal_year 2013
_chemical_formula_iupac 'C11 H10 I N O3'
_chemical_formula_moiety 'C11 H10 I N O3'
_chemical_formula_sum 'C11 H10 I N O3'
_chemical_formula_weight 331.10
_chemical_melting_point_gt 447
_chemical_melting_point_lt 445
_chemical_name_systematic
;
4-(4-Iodoanilino)-2-methylene-4-oxobutanoic acid
;
_space_group_IT_number 14
_symmetry_cell_setting monoclinic
_symmetry_space_group_name_Hall '-P 2ybc'
_symmetry_space_group_name_H-M 'P 1 21/c 1'
_atom_sites_solution_hydrogens geom
_atom_sites_solution_primary direct
_atom_sites_solution_secondary difmap
_audit_creation_method SHELXL-97
_cell_angle_alpha 90.00
_cell_angle_beta 97.0710(10)
_cell_angle_gamma 90.00
_cell_formula_units_Z 4
_cell_length_a 23.1111(6)
_cell_length_b 4.78630(10)
_cell_length_c 10.4262(2)
_cell_measurement_reflns_used 9343
_cell_measurement_temperature 200(2)
_cell_measurement_theta_max 28.31
_cell_measurement_theta_min 2.66
_cell_volume 1144.54(4)
_computing_cell_refinement 'SAINT (Bruker, 2010)'
_computing_data_collection 'APEX2 (Bruker, 2010)'
_computing_data_reduction 'SAINT (Bruker, 2010)'
_computing_molecular_graphics 'ORTEP-3 (Farrugia, 2012) and Mercury (Macrae <i>et al.</i>, 2008)'
_computing_publication_material 'SHELXL97 (Sheldrick, 2008) and PLATON (Spek, 2009)'
_computing_structure_refinement 'SHELXL97 (Sheldrick, 2008)'
_computing_structure_solution 'SHELXS97 (Sheldrick, 2008)'
_diffrn_ambient_temperature 200(2)
_diffrn_measured_fraction_theta_full 0.995
_diffrn_measured_fraction_theta_max 0.995
_diffrn_measurement_device_type 'Bruker APEXII CCD'
_diffrn_measurement_method '\f and \w scans'
_diffrn_radiation_monochromator graphite
_diffrn_radiation_source 'fine-focus sealed tube'
_diffrn_radiation_type MoK\a
_diffrn_radiation_wavelength 0.71073
_diffrn_reflns_av_R_equivalents 0.0148
_diffrn_reflns_av_sigmaI/netI 0.0117
_diffrn_reflns_limit_h_max 30
_diffrn_reflns_limit_h_min -30
_diffrn_reflns_limit_k_max 6
_diffrn_reflns_limit_k_min -6
_diffrn_reflns_limit_l_max 13
_diffrn_reflns_limit_l_min -8
_diffrn_reflns_number 12435
_diffrn_reflns_theta_full 28.31
_diffrn_reflns_theta_max 28.31
_diffrn_reflns_theta_min 2.66
_exptl_absorpt_coefficient_mu 2.789
_exptl_absorpt_correction_T_max 0.776
_exptl_absorpt_correction_T_min 0.503
_exptl_absorpt_correction_type multi-scan
_exptl_absorpt_process_details
;
(SADABS; Bruker, 2008)
;
_exptl_crystal_colour colourless
_exptl_crystal_density_diffrn 1.921
_exptl_crystal_density_method 'not measured'
_exptl_crystal_description rectangular
_exptl_crystal_F_000 640
_exptl_crystal_size_max 0.29
_exptl_crystal_size_mid 0.16
_exptl_crystal_size_min 0.10
_refine_diff_density_max 0.728
_refine_diff_density_min -0.609
_refine_ls_extinction_method none
_refine_ls_goodness_of_fit_ref 1.055
_refine_ls_hydrogen_treatment mixed
_refine_ls_matrix_type full
_refine_ls_number_parameters 150
_refine_ls_number_reflns 2839
_refine_ls_number_restraints 0
_refine_ls_restrained_S_all 1.055
_refine_ls_R_factor_all 0.0202
_refine_ls_R_factor_gt 0.0178
_refine_ls_shift/su_max 0.002
_refine_ls_shift/su_mean 0.000
_refine_ls_structure_factor_coef Fsqd
_refine_ls_weighting_details 'calc w=1/[\s^2^(Fo^2^)+(0.0202P)^2^+0.9790P] where P=(Fo^2^+2Fc^2^)/3'
_refine_ls_weighting_scheme calc
_refine_ls_wR_factor_gt 0.0450
_refine_ls_wR_factor_ref 0.0468
_reflns_number_gt 2612
_reflns_number_total 2839
_reflns_threshold_expression I>2sigma(I)
_cod_data_source_file gk2533.cif
_cod_data_source_block I
_cod_original_sg_symbol_H-M 'P 21/c'
_cod_database_code 2237142
_cod_database_fobs_code 2237142

loop_
_symmetry_equiv_pos_as_xyz
'x, y, z'
'-x, y+1/2, -z+1/2'
'-x, -y, -z'
'x, -y-1/2, z-1/2'

loop_
_atom_site_type_symbol
_atom_site_label
_atom_site_fract_x
_atom_site_fract_y
_atom_site_fract_z
_atom_site_U_iso_or_equiv
_atom_site_adp_type
_atom_site_calc_flag
_atom_site_refinement_flags
_atom_site_occupancy
_atom_site_symmetry_multiplicity
I I1 0.056006(5) -0.19408(3) 0.680940(13) 0.03784(5) Uani d . 1 1
O O1 0.48205(6) -0.1867(3) 0.34828(13) 0.0334(3) Uani d . 1 1
H H1 0.5045 -0.1852 0.4180 0.050 Uiso calc R 1 1
O O2 0.43726(6) 0.1500(3) 0.44728(13) 0.0335(3) Uani d . 1 1
O O3 0.30129(6) -0.2166(2) 0.35760(14) 0.0301(3) Uani d . 1 1
N N1 0.26626(6) 0.2123(3) 0.39810(15) 0.0238(3) Uani d . 1 1
H H71 0.2679(10) 0.382(5) 0.380(2) 0.031(6) Uiso d . 1 1
C C1 0.43994(7) -0.0058(4) 0.35485(16) 0.0232(3) Uani d . 1 1
C C2 0.39444(7) 0.0026(3) 0.24115(16) 0.0225(3) Uani d . 1 1
C C3 0.34191(7) 0.1767(3) 0.25648(16) 0.0232(3) Uani d . 1 1
H H3A 0.3198 0.2104 0.1703 0.028 Uiso calc R 1 1
H H3B 0.3547 0.3601 0.2937 0.028 Uiso calc R 1 1
C C4 0.30202(7) 0.0375(3) 0.34331(15) 0.0202(3) Uani d . 1 1
C C5 0.40223(8) -0.1299(4) 0.13366(18) 0.0330(4) Uani d . 1 1
H H5A 0.4371 -0.2318 0.1286 0.040 Uiso calc R 1 1
H H5B 0.3729 -0.1235 0.0614 0.040 Uiso calc R 1 1
C C11 0.21964(7) 0.1204(3) 0.46527(16) 0.0218(3) Uani d . 1 1
C C12 0.22773(7) -0.0842(4) 0.55994(17) 0.0263(3) Uani d . 1 1
H H12 0.2652 -0.1644 0.5823 0.032 Uiso calc R 1 1
C C13 0.18104(8) -0.1721(4) 0.62227(18) 0.0284(4) Uani d . 1 1
H H13 0.1864 -0.3137 0.6865 0.034 Uiso calc R 1 1
C C14 0.12659(7) -0.0515(4) 0.58994(16) 0.0265(3) Uani d . 1 1
C C15 0.11850(8) 0.1576(4) 0.49805(19) 0.0308(4) Uani d . 1 1
H H15 0.0813 0.2421 0.4777 0.037 Uiso calc R 1 1
C C16 0.16521(8) 0.2432(4) 0.43571(18) 0.0290(4) Uani d . 1 1
H H16 0.1599 0.3867 0.3724 0.035 Uiso calc R 1 1

loop_
_atom_site_aniso_label
_atom_site_aniso_U_11
_atom_site_aniso_U_22
_atom_site_aniso_U_33
_atom_site_aniso_U_12
_atom_site_aniso_U_13
_atom_site_aniso_U_23
I1 0.02465(7) 0.04793(9) 0.04370(9) -0.00628(5) 0.01530(5) -0.00051(6)
O1 0.0276(6) 0.0373(7) 0.0342(7) 0.0105(5) -0.0003(5) -0.0044(6)
O2 0.0336(7) 0.0386(8) 0.0276(6) 0.0087(6) 0.0003(5) -0.0064(5)
O3 0.0333(7) 0.0172(5) 0.0428(7) 0.0000(5) 0.0167(6) 0.0006(5)
N1 0.0239(7) 0.0160(6) 0.0331(7) 0.0002(5) 0.0096(6) 0.0033(6)
C1 0.0217(7) 0.0230(7) 0.0258(7) 0.0002(6) 0.0066(6) 0.0026(6)
C2 0.0204(7) 0.0216(7) 0.0262(7) -0.0017(6) 0.0060(6) 0.0036(6)
C3 0.0205(7) 0.0223(8) 0.0274(8) 0.0007(6) 0.0050(6) 0.0052(6)
C4 0.0179(7) 0.0194(7) 0.0230(7) -0.0010(5) 0.0011(5) 0.0009(6)
C5 0.0271(9) 0.0400(10) 0.0320(9) 0.0016(7) 0.0040(7) -0.0066(8)
C11 0.0201(7) 0.0201(7) 0.0261(7) -0.0020(6) 0.0064(6) -0.0024(6)
C12 0.0194(7) 0.0279(8) 0.0318(8) 0.0017(6) 0.0046(6) 0.0035(7)
C13 0.0251(8) 0.0316(9) 0.0294(8) -0.0007(7) 0.0072(7) 0.0045(7)
C14 0.0194(7) 0.0323(9) 0.0291(8) -0.0046(6) 0.0083(6) -0.0042(7)
C15 0.0182(7) 0.0390(10) 0.0356(9) 0.0038(7) 0.0055(7) 0.0012(8)
C16 0.0246(8) 0.0306(9) 0.0324(9) 0.0044(7) 0.0060(7) 0.0070(7)

loop_
_atom_type_symbol
_atom_type_description
_atom_type_scat_dispersion_real
_atom_type_scat_dispersion_imag
_atom_type_scat_source
C C 0.0033 0.0016 'International Tables Vol C Tables 4.2.6.8 and 6.1.1.4'
H H 0.0000 0.0000 'International Tables Vol C Tables 4.2.6.8 and 6.1.1.4'
I I -0.4742 1.8119 'International Tables Vol C Tables 4.2.6.8 and 6.1.1.4'
N N 0.0061 0.0033 'International Tables Vol C Tables 4.2.6.8 and 6.1.1.4'
O O 0.0106 0.0060 'International Tables Vol C Tables 4.2.6.8 and 6.1.1.4'

loop_
_geom_angle_atom_site_label_1
_geom_angle_atom_site_label_2
_geom_angle_atom_site_label_3
_geom_angle
C1 O1 H1 109.5
C4 N1 C11 123.75(14)
C4 N1 H71 117.5(16)
C11 N1 H71 117.8(16)
O2 C1 O1 123.55(16)
O2 C1 C2 120.76(15)
O1 C1 C2 115.69(15)
C5 C2 C1 120.52(16)
C5 C2 C3 123.74(16)
C1 C2 C3 115.70(14)
C2 C3 C4 112.22(13)
C2 C3 H3A 109.2
C4 C3 H3A 109.2
C2 C3 H3B 109.2
C4 C3 H3B 109.2
H3A C3 H3B 107.9
O3 C4 N1 123.00(15)
O3 C4 C3 121.66(15)
N1 C4 C3 115.28(14)
C2 C5 H5A 120.0
C2 C5 H5B 120.0
H5A C5 H5B 120.0
C12 C11 C16 119.74(15)
C12 C11 N1 121.60(15)
C16 C11 N1 118.65(15)
C11 C12 C13 120.12(16)
C11 C12 H12 119.9
C13 C12 H12 119.9
C14 C13 C12 119.52(16)
C14 C13 H13 120.2
C12 C13 H13 120.2
C15 C14 C13 120.72(16)
C15 C14 I1 120.15(13)
C13 C14 I1 119.13(13)
C14 C15 C16 119.43(16)
C14 C15 H15 120.3
C16 C15 H15 120.3
C11 C16 C15 120.43(17)
C11 C16 H16 119.8
C15 C16 H16 119.8

loop_
_geom_bond_atom_site_label_1
_geom_bond_atom_site_label_2
_geom_bond_distance
I1 C14 2.0994(16)
O1 C1 1.311(2)
O1 H1 0.8400
O2 C1 1.226(2)
O3 C4 1.2258(19)
N1 C4 1.351(2)
N1 C11 1.425(2)
N1 H71 0.83(2)
C1 C2 1.485(2)
C2 C5 1.319(2)
C2 C3 1.497(2)
C3 C4 1.523(2)
C3 H3A 0.9900
C3 H3B 0.9900
C5 H5A 0.9500
C5 H5B 0.9500
C11 C12 1.387(2)
C11 C16 1.388(2)
C12 C13 1.392(2)
C12 H12 0.9500
C13 C14 1.388(2)
C13 H13 0.9500
C14 C15 1.382(3)
C15 C16 1.389(3)
C15 H15 0.9500
C16 H16 0.9500

loop_
_geom_hbond_atom_site_label_D
_geom_hbond_atom_site_label_H
_geom_hbond_atom_site_label_A
_geom_hbond_site_symmetry_A
_geom_hbond_distance_DH
_geom_hbond_distance_HA
_geom_hbond_distance_DA
_geom_hbond_angle_DHA
O1 H1 O2 3_656 0.84 1.83 2.6597(19) 170
N1 H71 O3 1_565 0.83(2) 2.10(2) 2.8963(18) 161(2)
C3 H3B O3 1_565 0.99 2.51 3.266(2) 134

loop_
_geom_torsion_atom_site_label_1
_geom_torsion_atom_site_label_2
_geom_torsion_atom_site_label_3
_geom_torsion_atom_site_label_4
_geom_torsion
O2 C1 C2 C5 168.65(18)
O1 C1 C2 C5 -11.0(2)
O2 C1 C2 C3 -9.2(2)
O1 C1 C2 C3 171.13(14)
C5 C2 C3 C4 108.2(2)
C1 C2 C3 C4 -74.03(18)
C11 N1 C4 O3 -7.6(3)
C11 N1 C4 C3 169.68(15)
C2 C3 C4 O3 -25.0(2)
C2 C3 C4 N1 157.71(14)
C4 N1 C11 C12 49.1(2)
C4 N1 C11 C16 -131.82(18)
C16 C11 C12 C13 2.0(3)
N1 C11 C12 C13 -179.01(16)
C11 C12 C13 C14 -0.7(3)
C12 C13 C14 C15 -1.0(3)
C12 C13 C14 I1 178.29(14)
C13 C14 C15 C16 1.4(3)
I1 C14 C15 C16 -177.91(14)
C12 C11 C16 C15 -1.6(3)
N1 C11 C16 C15 179.35(17)
C14 C15 C16 C11 -0.1(3)

loop_
_cod_related_entry_id
_cod_related_entry_database
_cod_related_entry_code
1 ChemSpider 30658274
